data_4321073
loop_
_publ_author_name
'Bas de Bruin'
'Eckhard Bill'
'Eberhard Bothe'
'Thomas Weyherm\"uller'
'Karl Wieghardt'

_publ_section_title
;
 Molecular and Electronic Structures of Bis(pyridine-2,6-diimine)metal
 Complexes [ML2](PF6)n (n = 0, 1, 2, 3; M = Mn, Fe, Co, Ni, Cu, Zn)
;
_journal_name_full 'Inorganic Chemistry'
_journal_page_first 2936
_journal_page_last 2947
_journal_paper_doi 10.1021/ic000113j
_journal_volume 39
_journal_year 2000
_chemical_formula_structural '[C46 H46 Mn N6 O4]+, (P F6)-'
_chemical_formula_sum 'C46 H46 F6 Mn N6 O4 P'
_chemical_formula_weight 946.80
_chemical_name_systematic
; 
 ? 
;
_space_group_IT_number 14
_symmetry_cell_setting monoclinic
_symmetry_space_group_name_Hall '-P 2ybc'
_symmetry_space_group_name_H-M 'P 1 21/c 1'
_atom_sites_solution_hydrogens geom
_atom_sites_solution_primary direct
_atom_sites_solution_secondary difmap
_audit_creation_method SHELXL
_cell_angle_alpha 90.00
_cell_angle_beta 93.96(2)
_cell_angle_gamma 90.00
_cell_formula_units_Z 4
_cell_length_a 12.3162(8)
_cell_length_b 23.911(2)
_cell_length_c 14.6946(9)
_cell_measurement_reflns_used 10136
_cell_measurement_temperature 100(2)
_cell_volume 4317.1(5)
_computing_structure_refinement 'SHELXL-93 (Sheldrick, 1993)'
_computing_structure_solution 'SHELXS-86 (Sheldrick, 1990)'
_diffrn_ambient_temperature 100(2)
_diffrn_measurement_device 'Nonius Kappa-CCD'
_diffrn_measurement_method '\w-scan, 60 sec./frame'
_diffrn_radiation_monochromator graphite
_diffrn_radiation_source 'fine-focus sealed tube'
_diffrn_radiation_type MoK\a
_diffrn_radiation_wavelength 0.71073
_diffrn_reflns_av_R_equivalents 0.0499
_diffrn_reflns_av_sigmaI/netI 0.0344
_diffrn_reflns_limit_h_max 15
_diffrn_reflns_limit_h_min -15
_diffrn_reflns_limit_k_max 31
_diffrn_reflns_limit_k_min -31
_diffrn_reflns_limit_l_max 19
_diffrn_reflns_limit_l_min -19
_diffrn_reflns_number 61523
_diffrn_reflns_theta_max 27.48
_diffrn_reflns_theta_min 2.20
_exptl_absorpt_coefficient_mu 0.421
_exptl_absorpt_correction_type none
_exptl_crystal_colour 'dark blue, almost black'
_exptl_crystal_density_diffrn 1.457
_exptl_crystal_description 'opaque parallelepiped'
_exptl_crystal_F_000 1960
_exptl_crystal_size_max 0.53
_exptl_crystal_size_mid 0.35
_exptl_crystal_size_min 0.18
_refine_diff_density_max 0.302
_refine_diff_density_min -0.361
_refine_diff_density_rms 0.050
_refine_ls_extinction_method none
_refine_ls_goodness_of_fit_all 1.059
_refine_ls_goodness_of_fit_obs 1.133
_refine_ls_matrix_type full
_refine_ls_number_parameters 585
_refine_ls_number_reflns 9860
_refine_ls_number_restraints 0
_refine_ls_restrained_S_all 1.075
_refine_ls_restrained_S_obs 1.133
_refine_ls_R_factor_all 0.0470
_refine_ls_R_factor_obs 0.0316
_refine_ls_shift/esd_max -0.005
_refine_ls_shift/esd_mean 0.000
_refine_ls_structure_factor_coef Fsqd
_refine_ls_weighting_details 'w=1/[\s^2^(Fo^2^)+(0.0429P)^2^+1.1021P] where P=(Fo^2^+2Fc^2^)/3'
_refine_ls_weighting_scheme calc
_refine_ls_wR_factor_all 0.0861
_refine_ls_wR_factor_obs 0.0802
_reflns_number_observed 7824
_reflns_number_total 9876
_reflns_observed_criterion >2sigma(I)
_cod_data_source_file ic000113j_2.cif
_cod_data_source_block '[Mn(III)L(1)2]+'
_cod_depositor_comments
;
The following automatic conversions were performed:

'_symmetry_cell_setting' value 'Monoclinic' changed to 'monoclinic'
according to the built-in table from CIF Core dictionary named
'cif_core.dic' version 2.4.1 from 2010-06-29.

Automatic conversion script
Id: cif_fix_values 1646 2011-03-28 12:23:43Z adriana 

The following automatic conversions were performed:

'_refine_ls_weighting_scheme' value 'calc
w=1/[\s^2^(Fo^2^)+(0.0429P)^2^+1.1021P] where P=(Fo^2^+2Fc^2^)/3' was
changed to 'calc'. New tag '_refine_ls_weighting_details' was
created. The value of the new tag was set to
'w=1/[\s^2^(Fo^2^)+(0.0429P)^2^+1.1021P] where P=(Fo^2^+2Fc^2^)/3'.

Automatic conversion script
Id: cif_fix_values 3143 2015-03-26 13:38:13Z robertas 
;
_cod_original_cell_volume 4317.2(5)
_cod_database_code 4321073

loop_
_symmetry_equiv_pos_as_xyz
'x, y, z'
'-x, y+1/2, -z+1/2'
'-x, -y, -z'
'x, -y-1/2, z-1/2'

loop_
_atom_site_aniso_label
_atom_site_aniso_U_11
_atom_site_aniso_U_22
_atom_site_aniso_U_33
_atom_site_aniso_U_23
_atom_site_aniso_U_13
_atom_site_aniso_U_12
Mn1 0.01327(12) 0.01403(11) 0.01456(11) 0.00120(8) 0.00185(8) -0.00009(9)
O1 0.0205(6) 0.0353(7) 0.0303(6) 0.0068(5) 0.0023(5) -0.0117(5)
O2 0.0266(6) 0.0225(5) 0.0160(5) 0.0013(4) -0.0022(4) 0.0025(5)
O3 0.0338(7) 0.0166(5) 0.0291(6) -0.0031(5) 0.0026(5) -0.0006(5)
O4 0.0211(6) 0.0305(6) 0.0199(5) 0.0010(5) 0.0064(5) -0.0031(5)
N1 0.0145(6) 0.0158(6) 0.0169(6) -0.0009(5) 0.0017(5) -0.0006(5)
N2 0.0166(6) 0.0138(6) 0.0154(6) -0.0004(5) 0.0028(5) 0.0014(5)
N3 0.0158(6) 0.0141(6) 0.0155(6) -0.0003(5) 0.0017(5) 0.0013(5)
N4 0.0146(6) 0.0168(6) 0.0163(6) 0.0007(5) 0.0003(5) 0.0013(5)
N5 0.0133(6) 0.0170(6) 0.0168(6) 0.0014(5) 0.0004(5) 0.0009(5)
N6 0.0140(6) 0.0172(6) 0.0179(6) -0.0010(5) 0.0020(5) -0.0013(5)
C1 0.0400(11) 0.0376(10) 0.0380(10) 0.0068(9) 0.0047(9) -0.0198(9)
C2 0.0162(8) 0.0286(8) 0.0198(7) 0.0053(7) -0.0025(6) -0.0063(6)
C3 0.0168(8) 0.0273(8) 0.0261(8) 0.0008(7) 0.0028(6) 0.0011(6)
C4 0.0174(8) 0.0183(7) 0.0260(8) 0.0008(6) 0.0003(6) -0.0002(6)
C5 0.0136(7) 0.0208(7) 0.0163(7) 0.0021(6) -0.0012(6) -0.0019(6)
C6 0.0206(8) 0.0197(7) 0.0198(7) -0.0009(6) -0.0008(6) 0.0018(6)
C7 0.0247(9) 0.0191(8) 0.0236(8) 0.0019(6) -0.0034(7) -0.0060(7)
C8 0.0193(8) 0.0174(7) 0.0160(7) -0.0005(6) 0.0023(6) 0.0020(6)
C9 0.0193(8) 0.0264(8) 0.0191(7) 0.0023(6) -0.0013(6) -0.0001(7)
C10 0.0176(8) 0.0169(7) 0.0165(7) -0.0002(6) 0.0018(6) 0.0028(6)
C11 0.0213(8) 0.0191(7) 0.0159(7) 0.0017(6) 0.0016(6) 0.0019(6)
C12 0.0251(9) 0.0197(7) 0.0185(7) 0.0039(6) 0.0067(6) 0.0004(6)
C13 0.0193(8) 0.0172(7) 0.0204(7) -0.0012(6) 0.0045(6) -0.0010(6)
C14 0.0170(8) 0.0142(7) 0.0180(7) -0.0020(6) 0.0035(6) 0.0009(6)
C15 0.0166(7) 0.0148(7) 0.0175(7) -0.0013(6) 0.0032(6) -0.0002(6)
C16 0.0157(8) 0.0230(8) 0.0223(8) 0.0010(6) 0.0022(6) -0.0016(6)
C17 0.0114(7) 0.0196(7) 0.0162(7) 0.0013(6) 0.0016(6) 0.0004(6)
C18 0.0179(8) 0.0154(7) 0.0214(7) 0.0013(6) 0.0008(6) 0.0006(6)
C19 0.0192(8) 0.0189(7) 0.0189(7) -0.0033(6) 0.0003(6) -0.0002(6)
C20 0.0149(7) 0.0226(7) 0.0152(7) 0.0021(6) 0.0019(6) 0.0004(6)
C21 0.0209(8) 0.0154(7) 0.0211(7) 0.0032(6) 0.0023(6) 0.0012(6)
C22 0.0177(8) 0.0177(7) 0.0186(7) -0.0021(6) 0.0018(6) -0.0009(6)
C23 0.0284(9) 0.0298(9) 0.0163(7) -0.0022(7) -0.0019(7) 0.0036(7)
C31 0.0321(10) 0.0206(8) 0.0406(10) -0.0104(7) -0.0001(8) -0.0022(7)
C32 0.0182(8) 0.0176(7) 0.0257(8) -0.0015(6) 0.0073(6) -0.0014(6)
C33 0.0227(8) 0.0200(8) 0.0197(7) 0.0018(6) 0.0035(6) 0.0007(6)
C34 0.0192(8) 0.0194(7) 0.0180(7) -0.0011(6) 0.0030(6) -0.0019(6)
C35 0.0135(7) 0.0175(7) 0.0198(7) -0.0012(6) 0.0049(6) 0.0007(6)
C36 0.0186(8) 0.0248(8) 0.0200(8) -0.0007(6) -0.0009(6) 0.0041(6)
C37 0.0184(8) 0.0249(8) 0.0227(8) -0.0071(6) -0.0009(6) 0.0004(6)
C38 0.0141(7) 0.0220(7) 0.0170(7) 0.0014(6) 0.0012(6) 0.0013(6)
C39 0.0266(9) 0.0252(8) 0.0267(8) 0.0003(7) 0.0115(7) 0.0014(7)
C40 0.0146(7) 0.0228(8) 0.0164(7) 0.0022(6) 0.0015(6) 0.0009(6)
C41 0.0207(8) 0.0263(8) 0.0222(8) 0.0045(7) 0.0060(6) 0.0007(7)
C42 0.0226(9) 0.0235(8) 0.0294(9) 0.0106(7) 0.0061(7) -0.0021(7)
C43 0.0217(8) 0.0176(7) 0.0292(9) 0.0045(6) 0.0028(7) 0.0007(6)
C44 0.0161(8) 0.0169(7) 0.0217(8) 0.0023(6) 0.0004(6) 0.0001(6)
C45 0.0162(8) 0.0163(7) 0.0225(7) -0.0003(6) 0.0006(6) -0.0003(6)
C46 0.0315(10) 0.0170(8) 0.0367(10) -0.0003(7) 0.0118(8) 0.0006(7)
C47 0.0180(8) 0.0132(7) 0.0191(7) -0.0032(6) 0.0043(6) -0.0006(6)
C48 0.0185(8) 0.0197(7) 0.0209(7) -0.0021(6) -0.0003(6) -0.0002(6)
C49 0.0246(9) 0.0217(8) 0.0155(7) -0.0006(6) 0.0000(6) 0.0012(7)
C50 0.0207(8) 0.0163(7) 0.0190(7) -0.0015(6) 0.0054(6) -0.0009(6)
C51 0.0162(8) 0.0191(7) 0.0200(7) -0.0017(6) 0.0017(6) 0.0003(6)
C52 0.0205(8) 0.0177(7) 0.0167(7) -0.0003(6) 0.0014(6) 0.0020(6)
C53 0.0210(9) 0.0297(9) 0.0284(9) 0.0034(7) 0.0065(7) -0.0017(7)
P1 0.0202(2) 0.0171(2) 0.0206(2) 0.0004(2) 0.0021(2) 0.0006(2)
F1 0.0245(5) 0.0302(5) 0.0478(6) -0.0003(5) 0.0129(5) 0.0032(4)
F2 0.0275(6) 0.0310(5) 0.0363(6) -0.0015(4) 0.0119(4) 0.0040(4)
F3 0.0305(6) 0.0236(5) 0.0311(5) -0.0042(4) -0.0028(4) -0.0030(4)
F4 0.0425(6) 0.0243(5) 0.0213(5) 0.0031(4) 0.0003(4) 0.0047(4)
F5 0.0382(6) 0.0228(5) 0.0249(5) -0.0010(4) 0.0013(4) -0.0088(4)
F6 0.0392(6) 0.0224(5) 0.0285(5) 0.0067(4) -0.0051(4) -0.0026(4)

loop_
_atom_site_label
_atom_site_type_symbol
_atom_site_fract_x
_atom_site_fract_y
_atom_site_fract_z
_atom_site_U_iso_or_equiv
_atom_site_thermal_displace_type
_atom_site_occupancy
_atom_site_calc_flag
_atom_site_refinement_flags
_atom_site_disorder_group
Mn1 Mn 0.74586(2) 0.119501(9) 0.214051(14) 0.01391(6) Uani 1 d . .
O1 O 1.25256(9) 0.20853(5) 0.17923(8) 0.0287(3) Uani 1 d . .
O2 O 0.43516(9) 0.15671(4) -0.19098(7) 0.0219(2) Uani 1 d . .
O3 O 0.83594(10) -0.15973(4) 0.12186(8) 0.0265(3) Uani 1 d . .
O4 O 0.37104(9) 0.14299(5) 0.51345(7) 0.0236(2) Uani 1 d . .
N1 N 0.87520(10) 0.11454(5) 0.30186(8) 0.0157(3) Uani 1 d . .
N2 N 0.69908(10) 0.06823(5) 0.30076(8) 0.0152(3) Uani 1 d . .
N3 N 0.59966(10) 0.09976(5) 0.16047(8) 0.0151(3) Uani 1 d . .
N4 N 0.81794(10) 0.07411(5) 0.12120(8) 0.0159(3) Uani 1 d . .
N5 N 0.79675(10) 0.17585(5) 0.13823(8) 0.0157(3) Uani 1 d . .
N6 N 0.68631(10) 0.18804(5) 0.26801(8) 0.0163(3) Uani 1 d . .
C1 C 1.2661(2) 0.26750(8) 0.17539(13) 0.0385(5) Uani 1 d . .
H1A H 1.3299(7) 0.27630(8) 0.1417(8) 0.058 Uiso 1 calc R .
H1B H 1.2766(11) 0.28245(11) 0.23747(14) 0.058 Uiso 1 calc R .
H1C H 1.2012(5) 0.28441(9) 0.1444(8) 0.058 Uiso 1 calc R .
C2 C 1.16045(13) 0.18885(7) 0.21620(10) 0.0217(3) Uani 1 d . .
C3 C 1.14624(13) 0.13115(7) 0.21095(11) 0.0233(3) Uani 1 d . .
H3 H 1.19967(13) 0.10849(7) 0.18532(11) 0.028 Uiso 1 calc R .
C4 C 1.05434(13) 0.10674(6) 0.24303(11) 0.0206(3) Uani 1 d . .
H4 H 1.04465(13) 0.06737(6) 0.23917(11) 0.025 Uiso 1 calc R .
C5 C 0.97627(12) 0.13978(6) 0.28084(10) 0.0170(3) Uani 1 d . .
C6 C 0.99228(13) 0.19701(6) 0.28860(10) 0.0201(3) Uani 1 d . .
H6 H 0.93980(13) 0.21949(6) 0.31583(10) 0.024 Uiso 1 calc R .
C7 C 1.08463(13) 0.22180(7) 0.25681(11) 0.0227(3) Uani 1 d . .
H7 H 1.09569(13) 0.26098(7) 0.26286(11) 0.027 Uiso 1 calc R .
C8 C 0.86968(12) 0.08207(6) 0.37394(10) 0.0175(3) Uani 1 d . .
C9 C 0.96093(13) 0.07337(7) 0.44524(10) 0.0217(3) Uani 1 d . .
H9A H 1.0017(6) 0.0397(3) 0.4307(4) 0.033 Uiso 1 calc R .
H9B H 0.93121(14) 0.0689(5) 0.5050(2) 0.033 Uiso 1 calc R .
H9C H 1.0096(5) 0.1058(2) 0.4467(5) 0.033 Uiso 1 calc R .
C10 C 0.76553(12) 0.05479(6) 0.37648(10) 0.0170(3) Uani 1 d . .
C11 C 0.72937(13) 0.01953(6) 0.44328(10) 0.0187(3) Uani 1 d . .
H11 H 0.77679(13) 0.00939(6) 0.49435(10) 0.022 Uiso 1 calc R .
C12 C 0.62336(13) -0.00081(6) 0.43488(10) 0.0209(3) Uani 1 d . .
H12 H 0.59815(13) -0.02516(6) 0.47996(10) 0.025 Uiso 1 calc R .
C13 C 0.55420(13) 0.01473(6) 0.35990(10) 0.0188(3) Uani 1 d . .
H13 H 0.48088(13) 0.00213(6) 0.35450(10) 0.023 Uiso 1 calc R .
C14 C 0.59394(12) 0.04886(6) 0.29325(10) 0.0163(3) Uani 1 d . .
C15 C 0.53781(12) 0.06831(6) 0.20990(10) 0.0162(3) Uani 1 d . .
C16 C 0.42019(12) 0.05604(7) 0.18724(11) 0.0203(3) Uani 1 d . .
H16A H 0.3808(2) 0.0581(4) 0.2428(2) 0.030 Uiso 1 calc R .
H16B H 0.41254(14) 0.0184(2) 0.1611(7) 0.030 Uiso 1 calc R .
H16C H 0.3901(2) 0.0835(3) 0.1429(6) 0.030 Uiso 1 calc R .
C17 C 0.55970(12) 0.11505(6) 0.06993(10) 0.0157(3) Uani 1 d . .
C18 C 0.53919(12) 0.07306(6) 0.00607(10) 0.0183(3) Uani 1 d . .
H18 H 0.55322(12) 0.03526(6) 0.02301(10) 0.022 Uiso 1 calc R .
C19 C 0.49845(13) 0.08521(6) -0.08237(10) 0.0190(3) Uani 1 d . .
H19 H 0.48456(13) 0.05602(6) -0.12546(10) 0.023 Uiso 1 calc R .
C20 C 0.47833(12) 0.14051(6) -0.10689(10) 0.0175(3) Uani 1 d . .
C21 C 0.50245(13) 0.18319(6) -0.04387(10) 0.0191(3) Uani 1 d . .
H21 H 0.49086(13) 0.22109(6) -0.06134(10) 0.023 Uiso 1 calc R .
C22 C 0.54321(12) 0.17060(6) 0.04405(10) 0.0180(3) Uani 1 d . .
H22 H 0.55985(12) 0.19981(6) 0.08657(10) 0.022 Uiso 1 calc R .
C23 C 0.41962(14) 0.11360(7) -0.25826(10) 0.0250(4) Uani 1 d . .
H23A H 0.3924(9) 0.13015(9) -0.3165(2) 0.037 Uiso 1 calc R .
H23B H 0.3667(7) 0.0864(3) -0.2385(4) 0.037 Uiso 1 calc R .
H23C H 0.4891(2) 0.0948(3) -0.2659(6) 0.037 Uiso 1 calc R .
C31 C 0.7996(2) -0.19108(7) 0.04247(12) 0.0312(4) Uani 1 d . .
H31A H 0.8140(9) -0.23092(9) 0.0533(3) 0.047 Uiso 1 calc R .
H31B H 0.8386(7) -0.1785(4) -0.0097(2) 0.047 Uiso 1 calc R .
H31C H 0.7213(2) -0.1853(4) 0.0295(5) 0.047 Uiso 1 calc R .
C32 C 0.82396(13) -0.10270(6) 0.11750(11) 0.0202(3) Uani 1 d . .
C33 C 0.86832(13) -0.07334(6) 0.19291(10) 0.0207(3) Uani 1 d . .
H33 H 0.90154(13) -0.09303(6) 0.24364(10) 0.025 Uiso 1 calc R .
C34 C 0.86413(12) -0.01549(6) 0.19415(10) 0.0188(3) Uani 1 d . .
H34 H 0.89303(12) 0.00427(6) 0.24643(10) 0.023 Uiso 1 calc R .
C35 C 0.81786(12) 0.01403(6) 0.11935(10) 0.0168(3) Uani 1 d . .
C36 C 0.77241(13) -0.01568(7) 0.04471(10) 0.0212(3) Uani 1 d . .
H36 H 0.73943(13) 0.00397(7) -0.00616(10) 0.025 Uiso 1 calc R .
C37 C 0.77477(13) -0.07390(7) 0.04381(11) 0.0221(3) Uani 1 d . .
H37 H 0.74278(13) -0.09384(7) -0.00715(11) 0.027 Uiso 1 calc R .
C38 C 0.86714(12) 0.10208(6) 0.05819(10) 0.0177(3) Uani 1 d . .
C39 C 0.93302(14) 0.07690(7) -0.01323(11) 0.0257(4) Uani 1 d . .
H39A H 1.0000(5) 0.0986(3) -0.0177(6) 0.039 Uiso 1 calc R .
H39B H 0.8906(4) 0.0774(4) -0.0722(2) 0.039 Uiso 1 calc R .
H39C H 0.9516(8) 0.0382(2) 0.0034(4) 0.039 Uiso 1 calc R .
C40 C 0.85752(12) 0.16183(6) 0.06694(10) 0.0179(3) Uani 1 d . .
C41 C 0.90224(13) 0.20312(7) 0.01396(11) 0.0229(3) Uani 1 d . .
H41 H 0.94299(13) 0.19309(7) -0.03614(11) 0.027 Uiso 1 calc R .
C42 C 0.88670(13) 0.25909(7) 0.03505(11) 0.0250(4) Uani 1 d . .
H42 H 0.91776(13) 0.28750(7) -0.00015(11) 0.030 Uiso 1 calc R .
C43 C 0.82569(13) 0.27347(7) 0.10767(11) 0.0228(3) Uani 1 d . .
H43 H 0.81496(13) 0.31164(7) 0.12260(11) 0.027 Uiso 1 calc R .
C44 C 0.78050(12) 0.23125(6) 0.15824(10) 0.0183(3) Uani 1 d . .
C45 C 0.71251(12) 0.23686(6) 0.23382(10) 0.0184(3) Uani 1 d . .
C46 C 0.67552(15) 0.29218(7) 0.26743(12) 0.0280(4) Uani 1 d . .
H46A H 0.6098(6) 0.3040(2) 0.2311(5) 0.042 Uiso 1 calc R .
H46B H 0.7331(4) 0.32000(13) 0.2617(8) 0.042 Uiso 1 calc R .
H46C H 0.6594(9) 0.28888(14) 0.3316(3) 0.042 Uiso 1 calc R .
C47 C 0.60549(12) 0.18344(6) 0.33339(10) 0.0166(3) Uani 1 d . .
C48 C 0.63367(13) 0.16931(6) 0.42406(10) 0.0198(3) Uani 1 d . .
H48 H 0.70816(13) 0.16813(6) 0.44559(10) 0.024 Uiso 1 calc R .
C49 C 0.55397(13) 0.15699(6) 0.48288(10) 0.0207(3) Uani 1 d . .
H49 H 0.57378(13) 0.14789(6) 0.54474(10) 0.025 Uiso 1 calc R .
C50 C 0.44462(13) 0.15792(6) 0.45137(10) 0.0184(3) Uani 1 d . .
C51 C 0.41527(13) 0.17303(6) 0.36171(10) 0.0184(3) Uani 1 d . .
H51 H 0.34071(13) 0.17463(6) 0.34045(10) 0.022 Uiso 1 calc R .
C52 C 0.49597(12) 0.18581(6) 0.30337(10) 0.0183(3) Uani 1 d . .
H52 H 0.47602(12) 0.19631(6) 0.24214(10) 0.022 Uiso 1 calc R .
C53 C 0.26222(14) 0.13159(7) 0.47819(12) 0.0261(4) Uani 1 d . .
H53A H 0.2289(3) 0.16605(12) 0.4534(7) 0.039 Uiso 1 calc R .
H53B H 0.2198(3) 0.1174(5) 0.5273(2) 0.039 Uiso 1 calc R .
H53C H 0.26342(15) 0.1035(4) 0.4298(5) 0.039 Uiso 1 calc R .
P1 P 0.79782(3) 0.04997(2) 0.71033(3) 0.01923(9) Uani 1 d . .
F1 F 0.68689(8) 0.06787(4) 0.75260(7) 0.0337(2) Uani 1 d . .
F2 F 0.90840(8) 0.03160(4) 0.66687(7) 0.0311(2) Uani 1 d . .
F3 F 0.85980(8) 0.10126(4) 0.76069(6) 0.0286(2) Uani 1 d . .
F4 F 0.82691(8) 0.01061(4) 0.79656(6) 0.0294(2) Uani 1 d . .
F5 F 0.73611(8) -0.00156(4) 0.65850(6) 0.0287(2) Uani 1 d . .
F6 F 0.76823(9) 0.08925(4) 0.62345(6) 0.0304(2) Uani 1 d . .

loop_
_atom_type_symbol
_atom_type_description
_atom_type_scat_dispersion_real
_atom_type_scat_dispersion_imag
_atom_type_scat_source
C C 0.0033 0.0016 'International Tables Vol C Tables 4.2.6.8 and 6.1.1.4'
H H 0.0000 0.0000 'International Tables Vol C Tables 4.2.6.8 and 6.1.1.4'
N N 0.0061 0.0033 'International Tables Vol C Tables 4.2.6.8 and 6.1.1.4'
O O 0.0106 0.0060 'International Tables Vol C Tables 4.2.6.8 and 6.1.1.4'
F F 0.0171 0.0103 'International Tables Vol C Tables 4.2.6.8 and 6.1.1.4'
P P 0.1023 0.0942 'International Tables Vol C Tables 4.2.6.8 and 6.1.1.4'
Mn Mn 0.3368 0.7283 'International Tables Vol C Tables 4.2.6.8 and 6.1.1.4'

loop_
_geom_angle_atom_site_label_1
_geom_angle_atom_site_label_2
_geom_angle_atom_site_label_3
_geom_angle
_geom_angle_site_symmetry_1
_geom_angle_site_symmetry_3
_geom_angle_publ_flag
N5 Mn1 N2 173.78(5) . . ?
N5 Mn1 N3 105.49(5) . . ?
N2 Mn1 N3 78.53(5) . . ?
N5 Mn1 N1 98.19(5) . . ?
N2 Mn1 N1 77.92(5) . . ?
N3 Mn1 N1 156.31(5) . . ?
N5 Mn1 N6 78.03(5) . . ?
N2 Mn1 N6 97.37(5) . . ?
N3 Mn1 N6 90.27(5) . . ?
N1 Mn1 N6 95.27(5) . . ?
N5 Mn1 N4 78.64(5) . . ?
N2 Mn1 N4 106.20(5) . . ?
N3 Mn1 N4 91.94(5) . . ?
N1 Mn1 N4 92.12(5) . . ?
N6 Mn1 N4 156.30(5) . . ?
C2 O1 C1 117.24(14) . . ?
C20 O2 C23 116.45(12) . . ?
C32 O3 C31 117.09(13) . . ?
C50 O4 C53 116.93(12) . . ?
C8 N1 C5 120.91(13) . . ?
C8 N1 Mn1 118.30(10) . . ?
C5 N1 Mn1 120.28(9) . . ?
C14 N2 C10 119.49(12) . . ?
C14 N2 Mn1 119.70(10) . . ?
C10 N2 Mn1 120.44(10) . . ?
C15 N3 C17 118.73(12) . . ?
C15 N3 Mn1 117.48(10) . . ?
C17 N3 Mn1 123.71(10) . . ?
C38 N4 C35 119.48(12) . . ?
C38 N4 Mn1 116.73(10) . . ?
C35 N4 Mn1 123.79(9) . . ?
C40 N5 C44 119.64(13) . . ?
C40 N5 Mn1 119.92(10) . . ?
C44 N5 Mn1 120.24(10) . . ?
C45 N6 C47 121.47(12) . . ?
C45 N6 Mn1 118.16(10) . . ?
C47 N6 Mn1 119.82(9) . . ?
O1 C2 C7 125.03(14) . . ?
O1 C2 C3 114.92(15) . . ?
C7 C2 C3 120.05(15) . . ?
C4 C3 C2 120.1(2) . . ?
C3 C4 C5 120.06(15) . . ?
C6 C5 C4 119.71(14) . . ?
C6 C5 N1 121.18(14) . . ?
C4 C5 N1 118.76(13) . . ?
C5 C6 C7 120.52(15) . . ?
C2 C7 C6 119.49(14) . . ?
N1 C8 C10 112.49(13) . . ?
N1 C8 C9 124.47(14) . . ?
C10 C8 C9 123.04(13) . . ?
N2 C10 C11 120.80(14) . . ?
N2 C10 C8 110.77(13) . . ?
C11 C10 C8 128.43(14) . . ?
C10 C11 C12 119.60(14) . . ?
C11 C12 C13 119.67(14) . . ?
C14 C13 C12 119.16(14) . . ?
N2 C14 C13 121.19(14) . . ?
N2 C14 C15 110.72(13) . . ?
C13 C14 C15 128.09(14) . . ?
N3 C15 C14 112.92(13) . . ?
N3 C15 C16 125.17(13) . . ?
C14 C15 C16 121.81(13) . . ?
C18 C17 C22 119.34(13) . . ?
C18 C17 N3 118.59(13) . . ?
C22 C17 N3 122.06(13) . . ?
C17 C18 C19 121.23(14) . . ?
C20 C19 C18 119.19(14) . . ?
O2 C20 C19 123.76(14) . . ?
O2 C20 C21 116.37(13) . . ?
C19 C20 C21 119.88(13) . . ?
C22 C21 C20 120.40(13) . . ?
C21 C22 C17 119.88(13) . . ?
O3 C32 C37 124.72(14) . . ?
O3 C32 C33 115.40(14) . . ?
C37 C32 C33 119.86(14) . . ?
C34 C33 C32 120.10(14) . . ?
C33 C34 C35 120.60(14) . . ?
C36 C35 C34 118.89(14) . . ?
C36 C35 N4 121.67(13) . . ?
C34 C35 N4 119.43(13) . . ?
C35 C36 C37 120.69(14) . . ?
C32 C37 C36 119.81(14) . . ?
N4 C38 C40 113.25(13) . . ?
N4 C38 C39 125.75(14) . . ?
C40 C38 C39 120.91(13) . . ?
N5 C40 C41 120.74(14) . . ?
N5 C40 C38 111.32(13) . . ?
C41 C40 C38 127.93(14) . . ?
C42 C41 C40 119.45(15) . . ?
C41 C42 C43 119.96(15) . . ?
C42 C43 C44 119.18(15) . . ?
N5 C44 C43 121.01(14) . . ?
N5 C44 C45 110.80(13) . . ?
C43 C44 C45 128.19(14) . . ?
N6 C45 C44 112.40(13) . . ?
N6 C45 C46 124.69(14) . . ?
C44 C45 C46 122.91(14) . . ?
C52 C47 C48 118.99(14) . . ?
C52 C47 N6 119.14(13) . . ?
C48 C47 N6 121.32(13) . . ?
C49 C48 C47 120.51(14) . . ?
C48 C49 C50 120.00(14) . . ?
O4 C50 C51 123.76(14) . . ?
O4 C50 C49 116.16(13) . . ?
C51 C50 C49 120.08(14) . . ?
C50 C51 C52 119.43(14) . . ?
C51 C52 C47 120.95(14) . . ?
F1 P1 F3 90.48(6) . . ?
F1 P1 F4 90.03(6) . . ?
F3 P1 F4 90.63(5) . . ?
F1 P1 F2 179.29(6) . . ?
F3 P1 F2 90.17(6) . . ?
F4 P1 F2 90.25(6) . . ?
F1 P1 F6 89.95(6) . . ?
F3 P1 F6 89.67(5) . . ?
F4 P1 F6 179.70(5) . . ?
F2 P1 F6 89.77(6) . . ?
F1 P1 F5 90.03(6) . . ?
F3 P1 F5 179.31(6) . . ?
F4 P1 F5 89.83(5) . . ?
F2 P1 F5 89.31(5) . . ?
F6 P1 F5 89.87(5) . . ?

loop_
_geom_bond_atom_site_label_1
_geom_bond_atom_site_label_2
_geom_bond_distance
_geom_bond_site_symmetry_2
_geom_bond_publ_flag
Mn1 N5 1.8832(12) . ?
Mn1 N2 1.8867(12) . ?
Mn1 N3 1.9720(13) . ?
Mn1 N1 1.9831(13) . ?
Mn1 N6 1.9831(12) . ?
Mn1 N4 1.9988(12) . ?
O1 C2 1.374(2) . ?
O1 C1 1.421(2) . ?
O2 C20 1.367(2) . ?
O2 C23 1.432(2) . ?
O3 C32 1.373(2) . ?
O3 C31 1.432(2) . ?
O4 C50 1.377(2) . ?
O4 C53 1.429(2) . ?
N1 C8 1.319(2) . ?
N1 C5 1.436(2) . ?
N2 C14 1.373(2) . ?
N2 C10 1.373(2) . ?
N3 C15 1.323(2) . ?
N3 C17 1.434(2) . ?
N4 C38 1.323(2) . ?
N4 C35 1.437(2) . ?
N5 C40 1.371(2) . ?
N5 C44 1.375(2) . ?
N6 C45 1.320(2) . ?
N6 C47 1.435(2) . ?
C2 C7 1.388(2) . ?
C2 C3 1.392(2) . ?
C3 C4 1.385(2) . ?
C4 C5 1.390(2) . ?
C5 C6 1.386(2) . ?
C6 C7 1.392(2) . ?
C8 C10 1.442(2) . ?
C8 C9 1.497(2) . ?
C10 C11 1.390(2) . ?
C11 C12 1.391(2) . ?
C12 C13 1.396(2) . ?
C13 C14 1.390(2) . ?
C14 C15 1.441(2) . ?
C15 C16 1.493(2) . ?
C17 C18 1.386(2) . ?
C17 C22 1.393(2) . ?
C18 C19 1.391(2) . ?
C19 C20 1.388(2) . ?
C20 C21 1.396(2) . ?
C21 C22 1.386(2) . ?
C32 C37 1.387(2) . ?
C32 C33 1.391(2) . ?
C33 C34 1.384(2) . ?
C34 C35 1.394(2) . ?
C35 C36 1.391(2) . ?
C36 C37 1.393(2) . ?
C38 C40 1.440(2) . ?
C38 C39 1.497(2) . ?
C40 C41 1.394(2) . ?
C41 C42 1.390(2) . ?
C42 C43 1.390(2) . ?
C43 C44 1.392(2) . ?
C44 C45 1.443(2) . ?
C45 C46 1.494(2) . ?
C47 C52 1.391(2) . ?
C47 C48 1.395(2) . ?
C48 C49 1.384(2) . ?
C49 C50 1.394(2) . ?
C50 C51 1.390(2) . ?
C51 C52 1.391(2) . ?
P1 F1 1.5977(10) . ?
P1 F3 1.5989(10) . ?
P1 F4 1.5990(10) . ?
P1 F2 1.6050(10) . ?
P1 F6 1.6065(10) . ?
P1 F5 1.6113(10) . ?
